data_4335075
loop_
_publ_author_name
'Francys E. Fern\'andez'
'Mar\'ia del Carmen Puerta'
'Pedro Valerga'

_publ_contact_author_address
;
Departamento de CMIM y Qu\'imica Inorg\'anica
Universidad de C\'adiz
Facultad de Ciencias
Campus Universitario del R\'io San Pedro
11510. Puerto Real. SPAIN.
;
_publ_contact_author_email pedro.valerga@uca.es
_publ_contact_author_fax '34 (956) 016288'
_publ_contact_author_name 'Pedro Valerga'
_publ_contact_author_phone '34 (956) 012798'
_publ_section_title
;
 Functionalized N-Heterocyclic Carbene Nonspectator Ligands upon Internal
 Alkyne Activation Reactions
;
_journal_name_full 'Inorganic Chemistry'
_journal_page_first 6502
_journal_page_last 6509
_journal_paper_doi 10.1021/ic400433z
_journal_volume 52
_journal_year 2013
_chemical_formula_moiety 'C32 H12 B F24, C34 H31 B N9 O Ru, 0.58(C H2 Cl2)'
_chemical_formula_sum 'C66.58 H44.17 B2 Cl1.17 F24 N9 O Ru'
_chemical_formula_weight 1606.30
_chemical_name_systematic
;
(2,3-diphenyl-prop-1-en-3-one-ylidene)-{\k^2^<i>C</i>,<i>N</i>-3-methyl-1-
(pyrid-2-ylmethyl)-2,3-dihydro-imidazole-2-ylidene}-{\k^3^<i>N</i>,<i>N</i>',
<i>N</i>''-<i>tris</i>(pirazolyl)borate}-ruthenium(II)
<i>tetrakis</i>{3,5-<i>bis</i>(trifluoromethyl)phenyl}borate 
0.52 dichloromethane solvate
;
_space_group_IT_number 2
_symmetry_cell_setting triclinic
_symmetry_Int_Tables_number 2
_symmetry_space_group_name_Hall '-P 1'
_symmetry_space_group_name_H-M 'P -1'
_atom_sites_solution_hydrogens geom
_atom_sites_solution_primary direct
_atom_sites_solution_secondary difmap
_audit_creation_method SHELXL-97
_cell_angle_alpha 110.90(3)
_cell_angle_beta 106.52(3)
_cell_angle_gamma 91.96(3)
_cell_formula_units_Z 2
_cell_length_a 13.444(3)
_cell_length_b 16.053(3)
_cell_length_c 18.075(4)
_cell_measurement_reflns_used 5946
_cell_measurement_temperature 100(2)
_cell_measurement_theta_max 27.469
_cell_measurement_theta_min 2.200
_cell_volume 3453.5(17)
_computing_cell_refinement 'SAINT (Bruker, 2001)'
_computing_data_collection 'SMART (Bruker, 2001)'
_computing_data_reduction 'SAINT (Bruker, 2001)'
_computing_molecular_graphics 'ORTEP-3 vers. 1.08 (Farrugia, 2005)'
_computing_publication_material 'SHELXTL (Sheldrick, 2001)'
_computing_structure_refinement 'SHELXTL (Sheldrick, 2001)'
_computing_structure_solution 'SHELXTL (Sheldrick, 2001)'
_diffrn_ambient_temperature 100(2)
_diffrn_measured_fraction_theta_full 0.963
_diffrn_measured_fraction_theta_max 0.963
_diffrn_measurement_device_type 'Bruker SMART APEX CCD area detector'
_diffrn_measurement_method '1700 omega scan frames, 0.3 deg, 10 sec'
_diffrn_radiation_monochromator graphite
_diffrn_radiation_probe x-ray
_diffrn_radiation_type MoK\a
_diffrn_radiation_wavelength 0.71073
_diffrn_reflns_av_R_equivalents 0.0221
_diffrn_reflns_av_sigmaI/netI 0.0372
_diffrn_reflns_limit_h_max 17
_diffrn_reflns_limit_h_min -16
_diffrn_reflns_limit_k_max 20
_diffrn_reflns_limit_k_min -18
_diffrn_reflns_limit_l_max 23
_diffrn_reflns_limit_l_min -23
_diffrn_reflns_number 28776
_diffrn_reflns_theta_full 27.50
_diffrn_reflns_theta_max 27.50
_diffrn_reflns_theta_min 2.20
_diffrn_source 'fine-focus sealed tube'
_diffrn_source_type 'Bruker SMART APEX'
_diffrn_standards_decay_% 0.0013
_diffrn_standards_number 0
_exptl_absorpt_coefficient_mu 0.387
_exptl_absorpt_correction_T_max 1.000
_exptl_absorpt_correction_T_min 0.834
_exptl_absorpt_correction_type multi-scan
_exptl_absorpt_process_details '(SADABS; Sheldrick, 2004)'
_exptl_crystal_colour red
_exptl_crystal_density_diffrn 1.545
_exptl_crystal_description prism
_exptl_crystal_F_000 1609.0
_exptl_crystal_size_max 0.52
_exptl_crystal_size_mid 0.27
_exptl_crystal_size_min 0.12
_refine_diff_density_max 1.585
_refine_diff_density_min -1.089
_refine_diff_density_rms 0.094
_refine_ls_extinction_method none
_refine_ls_goodness_of_fit_ref 1.058
_refine_ls_hydrogen_treatment constr
_refine_ls_matrix_type full
_refine_ls_number_parameters 1012
_refine_ls_number_reflns 15300
_refine_ls_number_restraints 6
_refine_ls_restrained_S_all 1.058
_refine_ls_R_factor_all 0.0611
_refine_ls_R_factor_gt 0.0568
_refine_ls_shift/su_max 0.001
_refine_ls_shift/su_mean 0.000
_refine_ls_structure_factor_coef Fsqd
_refine_ls_weighting_details 'calc w=1/[\s^2^(Fo^2^)+(0.0725P)^2^+5.7540P] where P=(Fo^2^+2Fc^2^)/3'
_refine_ls_weighting_scheme calc
_refine_ls_wR_factor_gt 0.1451
_refine_ls_wR_factor_ref 0.1490
_reflns_number_gt 14172
_reflns_number_total 15300
_reflns_threshold_expression >2sigma(I)
_cod_data_source_file ic400433z_si_002_1.cif
_cod_data_source_block pv1104
_cod_database_code 4335075

loop_
_symmetry_equiv_pos_as_xyz
'x, y, z'
'-x, -y, -z'

loop_
_atom_site_label
_atom_site_type_symbol
_atom_site_fract_x
_atom_site_fract_y
_atom_site_fract_z
_atom_site_U_iso_or_equiv
_atom_site_adp_type
_atom_site_occupancy
_atom_site_symmetry_multiplicity
_atom_site_calc_flag
_atom_site_refinement_flags
_atom_site_disorder_assembly
_atom_site_disorder_group
Ru1 Ru 0.761340(17) 0.906085(15) 0.609934(13) 0.02083(8) Uani 1 1 d . . .
O1A O 0.8252(7) 1.0882(4) 0.4261(5) 0.0313(9) Uani 0.578(5) 1 d P A 1
O1B O 0.8215(11) 1.0646(5) 0.4140(8) 0.0313(9) Uani 0.422(5) 1 d P A 2
N1 N 0.65578(18) 0.80727(16) 0.49959(15) 0.0239(5) Uani 1 1 d . B .
N2 N 0.55819(19) 0.78084(17) 0.49867(15) 0.0269(5) Uani 1 1 d . . .
N3 N 0.63243(19) 0.97625(17) 0.61287(15) 0.0257(5) Uani 1 1 d . B .
N4 N 0.53583(19) 0.92906(17) 0.59477(15) 0.0265(5) Uani 1 1 d . . .
N5 N 0.70011(19) 0.83631(17) 0.67389(15) 0.0270(5) Uani 1 1 d . B .
N6 N 0.5942(2) 0.81061(17) 0.65013(16) 0.0274(5) Uani 1 1 d . . .
N7A N 0.8827(12) 0.8210(8) 0.6052(7) 0.0146(14) Uani 0.583(3) 1 d P B 1
N8A N 0.8550(4) 1.0387(4) 0.7987(3) 0.0288(10) Uani 0.583(3) 1 d P B 1
N9A N 0.9626(6) 1.0094(6) 0.7429(6) 0.0287(18) Uani 0.583(3) 1 d P B 1
N7B N 0.8702(11) 0.9879(11) 0.7251(10) 0.0146(14) Uani 0.417(3) 1 d P B 2
N8B N 0.8881(6) 0.7470(6) 0.5899(5) 0.0288(10) Uani 0.417(3) 1 d P B 2
N9B N 0.9852(12) 0.8732(9) 0.6464(9) 0.0287(18) Uani 0.417(3) 1 d P B 2
C1 C 0.5062(3) 0.7164(2) 0.4243(2) 0.0327(7) Uani 1 1 d . B .
H1 H 0.4379 0.6878 0.4084 0.039 Uiso 1 1 calc R . .
C2 C 0.5708(3) 0.6994(2) 0.3752(2) 0.0322(6) Uani 1 1 d . . .
H2 H 0.5556 0.6579 0.3207 0.039 Uiso 1 1 calc R B .
C3 C 0.6631(2) 0.7576(2) 0.42482(18) 0.0283(6) Uani 1 1 d . B .
H3 H 0.7222 0.7615 0.4085 0.034 Uiso 1 1 calc R . .
C4 C 0.4638(3) 0.9856(2) 0.59525(18) 0.0322(7) Uani 1 1 d . B .
H4 H 0.3924 0.9696 0.5844 0.039 Uiso 1 1 calc R . .
C5 C 0.5125(3) 1.0702(2) 0.61422(19) 0.0347(7) Uani 1 1 d . . .
H5 H 0.4819 1.1222 0.6191 0.042 Uiso 1 1 calc R B .
C6 C 0.6181(3) 1.0616(2) 0.62471(19) 0.0320(7) Uani 1 1 d . B .
H6 H 0.6709 1.1085 0.6380 0.038 Uiso 1 1 calc R . .
C7 C 0.5731(3) 0.7723(2) 0.7001(2) 0.0338(7) Uani 1 1 d . B .
H7 H 0.5067 0.7491 0.6964 0.041 Uiso 1 1 calc R . .
C8 C 0.6663(3) 0.7731(2) 0.7580(2) 0.0371(7) Uani 1 1 d . . .
H8 H 0.6754 0.7513 0.8004 0.045 Uiso 1 1 calc R B .
C9 C 0.7429(3) 0.8133(2) 0.7390(2) 0.0331(7) Uani 1 1 d . B .
H9 H 0.8144 0.8231 0.7675 0.040 Uiso 1 1 calc R . .
C10A C 0.8521(8) 0.9980(12) 0.7247(12) 0.030(3) Uani 0.583(3) 1 d P B 1
C11A C 1.0255(8) 1.0541(5) 0.8203(6) 0.0350(14) Uani 0.583(3) 1 d P B 1
H11A H 1.0983 1.0650 0.8430 0.042 Uiso 0.583(3) 1 calc PR B 1
C12A C 0.9468(6) 1.0795(5) 0.8570(4) 0.0366(15) Uani 0.583(3) 1 d P B 1
H12A H 0.9568 1.1177 0.9119 0.044 Uiso 0.583(3) 1 calc PR B 1
C13A C 0.7528(5) 1.0465(5) 0.8165(4) 0.0425(11) Uani 0.583(3) 1 d P B 1
H13A H 0.6971 1.0079 0.7680 0.064 Uiso 0.583(3) 1 calc PR B 1
H13B H 0.7400 1.1078 0.8306 0.064 Uiso 0.583(3) 1 calc PR B 1
H13C H 0.7559 1.0288 0.8625 0.064 Uiso 0.583(3) 1 calc PR B 1
C10B C 0.878(3) 0.8375(14) 0.6183(13) 0.025(4) Uani 0.417(3) 1 d P B 2
C11B C 0.9983(8) 0.7323(7) 0.6069(6) 0.0350(14) Uani 0.417(3) 1 d P B 2
H11B H 1.0196 0.6759 0.5978 0.042 Uiso 0.417(3) 1 calc PR B 2
C12B C 1.057(3) 0.8006(16) 0.6335(15) 0.0366(15) Uani 0.417(3) 1 d P B 2
H12B H 1.1289 0.8084 0.6442 0.044 Uiso 0.417(3) 1 calc PR B 2
C13B C 0.8036(7) 0.6734(7) 0.5551(6) 0.0425(11) Uani 0.417(3) 1 d P B 2
H13D H 0.7385 0.6966 0.5539 0.064 Uiso 0.417(3) 1 calc PR B 2
H13E H 0.8147 0.6378 0.5887 0.064 Uiso 0.417(3) 1 calc PR B 2
H13F H 0.8011 0.6366 0.4993 0.064 Uiso 0.417(3) 1 calc PR B 2
C17B C 1.0175(11) 1.0779(8) 0.8225(9) 0.0297(11) Uani 0.417(3) 1 d P B 2
H17B H 1.0867 1.1032 0.8361 0.036 Uiso 0.417(3) 1 calc PR B 2
C18B C 0.8651(7) 1.1020(5) 0.8621(5) 0.0332(9) Uani 0.417(3) 1 d P B 2
C14 C 1.0179(2) 0.9610(3) 0.6787(2) 0.0356(7) Uani 1 1 d . . .
H14A H 1.0932 0.9749 0.7062 0.043 Uiso 1 1 calc R B 1
H14B H 1.0019 0.9847 0.6349 0.043 Uiso 1 1 calc R B 1
C15A C 0.9853(11) 0.8536(7) 0.6367(7) 0.0288(15) Uani 0.583(3) 1 d P B 1
C16A C 1.0580(18) 0.8039(14) 0.6366(13) 0.0466(18) Uani 0.583(3) 1 d P B 1
H16A H 1.1282 0.8299 0.6625 0.056 Uiso 0.583(3) 1 calc PR B 1
C17A C 1.0281(5) 0.7020(4) 0.5938(4) 0.0297(11) Uani 0.583(3) 1 d P B 1
H17A H 1.0776 0.6634 0.5867 0.036 Uiso 0.583(3) 1 calc PR B 1
C18A C 0.9220(5) 0.6712(4) 0.5664(4) 0.0332(9) Uani 0.583(3) 1 d P B 1
H18A H 0.8985 0.6095 0.5427 0.040 Uiso 0.583(3) 1 calc PR B 1
C19A C 0.8490(5) 0.7313(4) 0.5736(4) 0.0249(12) Uani 0.583(3) 1 d P B 1
H19A H 0.7778 0.7097 0.5568 0.030 Uiso 0.583(3) 1 calc PR B 1
C15B C 0.8143(8) 1.0413(7) 0.7857(6) 0.0288(15) Uani 0.417(3) 1 d P B 2
H15B H 0.7414 1.0311 0.7684 0.035 Uiso 0.417(3) 1 calc PR B 2
C16B C 0.9714(8) 1.1182(10) 0.8791(8) 0.0466(18) Uani 0.417(3) 1 d P B 2
H16B H 1.0124 1.1585 0.9317 0.056 Uiso 0.417(3) 1 calc PR B 2
H18B H 0.8322 1.1282 0.8993 0.056 Uiso 0.417(3) 1 d PR B 2
C19B C 0.9764(11) 0.9957(11) 0.7375(11) 0.0249(12) Uani 0.417(3) 1 d P B 2
C20 C 0.8044(2) 0.9653(2) 0.5545(2) 0.0351(7) Uani 1 1 d D A .
C21A C 0.8265(4) 0.9838(3) 0.4903(3) 0.0244(8) Uani 0.578(5) 1 d PD A 1
C22A C 0.8268(5) 1.0753(4) 0.4896(3) 0.0313(9) Uani 0.578(5) 1 d PD A 1
C21B C 0.8253(5) 1.0406(4) 0.5360(4) 0.0244(8) Uani 0.422(5) 1 d PD A 2
C22B C 0.8287(6) 1.0138(5) 0.4508(5) 0.0313(4) Uani 0.422(5) 1 d PD A 2
C23 C 0.8292(3) 1.1472(3) 0.5755(3) 0.0644(15) Uani 1 1 d D . .
C24 C 0.8774(4) 1.1611(3) 0.6585(4) 0.0624(13) Uani 1 1 d . A .
H24 H 0.9097 1.1159 0.6723 0.075 Uiso 1 1 calc R . .
C25 C 0.8777(4) 1.2411(4) 0.7203(3) 0.0612(12) Uani 1 1 d . . .
H25 H 0.9084 1.2501 0.7761 0.073 Uiso 1 1 calc R A .
C26 C 0.8314(3) 1.3090(3) 0.6985(3) 0.0547(11) Uani 1 1 d . A .
H26 H 0.8307 1.3636 0.7400 0.066 Uiso 1 1 calc R . .
C27 C 0.7878(3) 1.2958(3) 0.6177(3) 0.0542(11) Uani 1 1 d . . .
H27 H 0.7587 1.3419 0.6034 0.065 Uiso 1 1 calc R A .
C28 C 0.7859(3) 1.2157(4) 0.5568(3) 0.0637(13) Uani 1 1 d . A .
H28 H 0.7544 1.2073 0.5012 0.076 Uiso 1 1 calc R . .
C29 C 0.8377(2) 0.9115(2) 0.4115(2) 0.0346(7) Uani 1 1 d D . .
C30 C 0.7731(3) 0.8839(3) 0.3295(2) 0.0425(8) Uani 1 1 d . A .
H30 H 0.7252 0.9197 0.3138 0.051 Uiso 1 1 calc R . .
C31 C 0.7806(3) 0.8031(4) 0.2717(2) 0.0607(13) Uani 1 1 d . . .
H31 H 0.7374 0.7844 0.2167 0.073 Uiso 1 1 calc R A .
C32 C 0.8504(3) 0.7499(3) 0.2940(4) 0.0766(18) Uani 1 1 d . A .
H32 H 0.8540 0.6951 0.2542 0.092 Uiso 1 1 calc R . .
C33 C 0.9145(3) 0.7766(3) 0.3740(3) 0.0591(12) Uani 1 1 d . . .
H33 H 0.9621 0.7401 0.3888 0.071 Uiso 1 1 calc R A .
C34 C 0.9095(2) 0.8577(3) 0.4333(2) 0.0379(8) Uani 1 1 d . A .
H34 H 0.9543 0.8763 0.4879 0.045 Uiso 1 1 calc R . .
B1 B 0.5221(3) 0.8275(2) 0.5755(2) 0.0279(7) Uani 1 1 d . B .
H1A H 0.4487 0.8042 0.5642 0.033 Uiso 1 1 calc R . .
F1 F -0.05272(18) 0.80265(18) 0.89637(15) 0.0542(6) Uani 1 1 d . . .
F2 F 0.10224(19) 0.88056(18) 0.95943(14) 0.0579(7) Uani 1 1 d . . .
F3 F 0.0101(2) 0.87984(17) 0.84041(16) 0.0543(6) Uani 1 1 d . . .
F4 F -0.10872(17) 0.51204(17) 0.66547(17) 0.0583(6) Uani 1 1 d . . .
F5 F 0.0036(2) 0.49567(19) 0.60066(16) 0.0714(8) Uani 1 1 d . . .
F6 F 0.0194(2) 0.44115(17) 0.6940(2) 0.0721(8) Uani 1 1 d . . .
F7 F 0.2426(2) 0.5567(2) 0.52194(13) 0.0644(7) Uani 1 1 d . . .
F8 F 0.3881(2) 0.6010(2) 0.51112(15) 0.0686(8) Uani 1 1 d . . .
F9 F 0.3456(3) 0.46363(19) 0.48368(14) 0.0798(10) Uani 1 1 d . . .
F10A F 0.6925(3) 0.4942(3) 0.6892(2) 0.0661(11) Uani 0.928(7) 1 d P C 1
F11A F 0.7200(2) 0.5834(2) 0.8165(2) 0.0678(11) Uani 0.928(7) 1 d P C 1
F12A F 0.6477(2) 0.44722(19) 0.7723(2) 0.0535(8) Uani 0.928(7) 1 d P C 1
F10B F 0.722(4) 0.541(4) 0.726(3) 0.0661(11) Uani 0.072(7) 1 d P C 2
F11B F 0.707(3) 0.543(3) 0.837(3) 0.0678(11) Uani 0.072(7) 1 d P C 2
F12B F 0.658(3) 0.442(3) 0.735(3) 0.0535(8) Uani 0.072(7) 1 d P C 2
F13 F 0.4284(2) 1.07251(16) 0.86511(16) 0.0638(7) Uani 1 1 d . . .
F14 F 0.3069(3) 0.9667(2) 0.7746(2) 0.1105(16) Uani 1 1 d . . .
F15 F 0.4602(5) 0.9870(3) 0.7586(2) 0.152(2) Uani 1 1 d . . .
F16 F 0.7300(2) 0.8577(2) 1.0473(3) 0.1101(15) Uani 1 1 d . . .
F17 F 0.7301(2) 0.99451(18) 1.06142(18) 0.0703(8) Uani 1 1 d . . .
F18 F 0.7743(2) 0.9051(3) 0.9622(3) 0.132(2) Uani 1 1 d . . .
F19A F 0.5171(3) 0.7617(4) 1.20153(19) 0.0864(17) Uani 0.844(7) 1 d P D 1
F20A F 0.3923(5) 0.8239(3) 1.1592(3) 0.085(2) Uani 0.844(7) 1 d P D 1
F21A F 0.3641(4) 0.7186(3) 1.1986(2) 0.0696(12) Uani 0.844(7) 1 d P D 1
F19B F 0.435(2) 0.817(3) 1.1668(18) 0.0864(17) Uani 0.156(7) 1 d P D 2
F20B F 0.325(3) 0.7301(14) 1.1707(14) 0.085(2) Uani 0.156(7) 1 d P D 2
F21B F 0.482(2) 0.7115(13) 1.2072(10) 0.0696(12) Uani 0.156(7) 1 d P D 2
F22 F 0.22585(18) 0.40039(16) 0.91530(17) 0.0579(6) Uani 1 1 d . . .
F23 F 0.3628(3) 0.40181(17) 1.01178(16) 0.0777(10) Uani 1 1 d . . .
F24 F 0.3687(2) 0.37542(15) 0.88963(18) 0.0602(7) Uani 1 1 d . . .
C35 C 0.2367(2) 0.6827(2) 0.81712(17) 0.0251(6) Uani 1 1 d . . .
C36 C 0.1898(2) 0.7542(2) 0.85698(18) 0.0276(6) Uani 1 1 d . . .
H36 H 0.2322 0.8077 0.8959 0.033 Uiso 1 1 calc R . .
C37 C 0.0810(2) 0.7479(2) 0.84021(19) 0.0314(7) Uani 1 1 d . . .
C38 C 0.0145(2) 0.6699(2) 0.7815(2) 0.0350(7) Uani 1 1 d . . .
H38 H -0.0579 0.6657 0.7697 0.042 Uiso 1 1 calc R . .
C39 C 0.0595(2) 0.5988(2) 0.7413(2) 0.0322(7) Uani 1 1 d . . .
C40 C 0.1679(2) 0.6047(2) 0.75909(19) 0.0283(6) Uani 1 1 d . . .
H40 H 0.1955 0.5550 0.7314 0.034 Uiso 1 1 calc R . .
C41 C 0.0359(3) 0.8267(3) 0.8842(2) 0.0409(8) Uani 1 1 d . . .
C42 C -0.0075(3) 0.5122(3) 0.6760(3) 0.0451(9) Uani 1 1 d . . .
C43 C 0.4058(2) 0.62123(19) 0.77201(17) 0.0238(5) Uani 1 1 d . . .
C44 C 0.3556(2) 0.6057(2) 0.68771(17) 0.0262(6) Uani 1 1 d . . .
H44 H 0.2919 0.6261 0.6730 0.031 Uiso 1 1 calc R . .
C45 C 0.3985(3) 0.5605(2) 0.62558(18) 0.0296(6) Uani 1 1 d . . .
C46 C 0.4946(3) 0.5314(2) 0.64495(19) 0.0306(6) Uani 1 1 d . . .
H46 H 0.5235 0.5017 0.6034 0.037 Uiso 1 1 calc R . .
C47 C 0.5468(2) 0.5478(2) 0.72814(19) 0.0280(6) Uani 1 1 d . C .
C48 C 0.5022(2) 0.5901(2) 0.78995(18) 0.0259(6) Uani 1 1 d . . .
H48 H 0.5375 0.5980 0.8448 0.031 Uiso 1 1 calc R . .
C49 C 0.3426(3) 0.5463(3) 0.5365(2) 0.0427(8) Uani 1 1 d . . .
C50 C 0.6524(3) 0.5198(2) 0.7522(2) 0.0351(7) Uani 1 1 d . . .
C51 C 0.4313(2) 0.7842(2) 0.87593(17) 0.0267(6) Uani 1 1 d . . .
C52 C 0.3944(3) 0.8445(2) 0.83843(19) 0.0319(7) Uani 1 1 d . . .
H52 H 0.3270 0.8303 0.8005 0.038 Uiso 1 1 calc R . .
C53 C 0.4554(3) 0.9253(2) 0.8560(2) 0.0432(9) Uani 1 1 d . . .
C54 C 0.5558(3) 0.9479(3) 0.9108(2) 0.0489(10) Uani 1 1 d . . .
H54 H 0.5965 1.0019 0.9228 0.059 Uiso 1 1 calc R . .
C55 C 0.5952(3) 0.8888(3) 0.9478(2) 0.0436(9) Uani 1 1 d . . .
C56 C 0.5335(2) 0.8085(2) 0.9311(2) 0.0331(7) Uani 1 1 d . . .
H56 H 0.5613 0.7703 0.9574 0.040 Uiso 1 1 calc R . .
C57 C 0.4134(5) 0.9870(3) 0.8130(3) 0.0691(15) Uani 1 1 d . . .
C58 C 0.7060(3) 0.9114(3) 1.0037(3) 0.0650(14) Uani 1 1 d . . .
C59 C 0.3810(2) 0.6484(2) 0.92340(17) 0.0248(6) Uani 1 1 d . . .
C60 C 0.3980(2) 0.7075(2) 1.00583(18) 0.0294(6) Uani 1 1 d . . .
H60 H 0.4115 0.7692 1.0194 0.035 Uiso 1 1 calc R . .
C61 C 0.3953(3) 0.6765(2) 1.06801(18) 0.0330(7) Uani 1 1 d . D .
C62 C 0.3753(3) 0.5855(2) 1.05105(19) 0.0346(7) Uani 1 1 d . . .
H62 H 0.3732 0.5652 1.0928 0.042 Uiso 1 1 calc R . .
C63 C 0.3585(2) 0.5253(2) 0.96967(19) 0.0309(6) Uani 1 1 d . . .
C64 C 0.3623(2) 0.5565(2) 0.90757(18) 0.0271(6) Uani 1 1 d . . .
H64 H 0.3521 0.5148 0.8538 0.033 Uiso 1 1 calc R . .
C65 C 0.4159(4) 0.7426(3) 1.1556(2) 0.0451(9) Uani 1 1 d . . .
C66 C 0.3293(3) 0.4266(2) 0.9475(2) 0.0384(8) Uani 1 1 d . . .
B2 B 0.3644(2) 0.6843(2) 0.84739(19) 0.0233(6) Uani 1 1 d . . .
Cl1 Cl 0.8920(4) 0.3194(4) -0.0373(3) 0.1518(14) Uani 0.583(3) 1 d P . .
Cl2 Cl 1.0415(4) 0.4562(4) 0.0950(3) 0.1518(14) Uani 0.583(3) 1 d P . .
C67 C 0.9168(14) 0.4164(13) 0.0393(11) 0.1518(14) Uani 0.583(3) 1 d P . .
H67A H 0.8794 0.4123 0.0768 0.182 Uiso 0.583(3) 1 calc PR . .
H67B H 0.8881 0.4601 0.0168 0.182 Uiso 0.583(3) 1 calc PR . .

loop_
_atom_site_aniso_label
_atom_site_aniso_U_11
_atom_site_aniso_U_22
_atom_site_aniso_U_33
_atom_site_aniso_U_23
_atom_site_aniso_U_13
_atom_site_aniso_U_12
Ru1 0.01914(12) 0.02219(12) 0.02299(12) 0.01083(9) 0.00662(8) 0.00238(8)
O1A 0.0367(13) 0.029(2) 0.036(2) 0.019(2) 0.0146(14) 0.005(2)
O1B 0.0367(13) 0.029(2) 0.036(2) 0.019(2) 0.0146(14) 0.005(2)
N1 0.0199(11) 0.0274(12) 0.0268(11) 0.0126(10) 0.0080(9) 0.0035(9)
N2 0.0218(12) 0.0289(13) 0.0289(12) 0.0110(10) 0.0067(10) 0.0013(10)
N3 0.0245(12) 0.0271(12) 0.0278(12) 0.0124(10) 0.0093(10) 0.0045(10)
N4 0.0213(12) 0.0324(13) 0.0258(11) 0.0115(10) 0.0068(9) 0.0054(10)
N5 0.0235(12) 0.0311(13) 0.0297(12) 0.0154(10) 0.0086(10) 0.0027(10)
N6 0.0248(12) 0.0295(13) 0.0311(12) 0.0128(10) 0.0122(10) 0.0019(10)
N7A 0.015(3) 0.016(3) 0.014(3) 0.004(2) 0.008(3) 0.010(3)
N8A 0.021(2) 0.035(2) 0.028(2) 0.0112(18) 0.0055(19) 0.006(2)
N9A 0.016(3) 0.048(5) 0.028(3) 0.020(3) 0.0092(18) 0.007(2)
N7B 0.015(3) 0.016(3) 0.014(3) 0.004(2) 0.008(3) 0.010(3)
N8B 0.021(2) 0.035(2) 0.028(2) 0.0112(18) 0.0055(19) 0.006(2)
N9B 0.016(3) 0.048(5) 0.028(3) 0.020(3) 0.0092(18) 0.007(2)
C1 0.0280(16) 0.0318(16) 0.0328(15) 0.0093(13) 0.0063(12) -0.0035(12)
C2 0.0312(16) 0.0303(16) 0.0305(15) 0.0083(12) 0.0079(12) -0.0008(12)
C3 0.0281(15) 0.0291(15) 0.0293(14) 0.0121(12) 0.0102(12) 0.0051(12)
C4 0.0293(16) 0.0449(18) 0.0262(14) 0.0152(13) 0.0112(12) 0.0151(14)
C5 0.0439(19) 0.0373(17) 0.0294(15) 0.0168(13) 0.0145(14) 0.0191(14)
C6 0.0416(18) 0.0275(15) 0.0309(15) 0.0129(12) 0.0147(13) 0.0103(13)
C7 0.0379(18) 0.0326(16) 0.0360(16) 0.0148(13) 0.0182(14) -0.0021(13)
C8 0.050(2) 0.0359(17) 0.0354(16) 0.0217(14) 0.0184(15) 0.0062(15)
C9 0.0346(17) 0.0393(17) 0.0312(15) 0.0208(13) 0.0095(13) 0.0075(13)
C10A 0.013(4) 0.039(6) 0.045(5) 0.024(4) 0.008(3) 0.011(3)
C11A 0.036(3) 0.031(4) 0.040(3) 0.020(3) 0.007(2) 0.009(3)
C12A 0.037(3) 0.032(2) 0.032(3) 0.008(2) 0.004(2) -0.009(2)
C13A 0.039(3) 0.047(3) 0.040(3) 0.011(2) 0.017(2) 0.011(2)
C10B 0.035(7) 0.021(7) 0.016(6) -0.001(5) 0.016(4) 0.005(6)
C11B 0.036(3) 0.031(4) 0.040(3) 0.020(3) 0.007(2) 0.009(3)
C12B 0.037(3) 0.032(2) 0.032(3) 0.008(2) 0.004(2) -0.009(2)
C13B 0.039(3) 0.047(3) 0.040(3) 0.011(2) 0.017(2) 0.011(2)
C17B 0.028(3) 0.026(3) 0.039(3) 0.015(2) 0.013(2) 0.013(2)
C18B 0.038(3) 0.027(2) 0.037(2) 0.0137(18) 0.0133(19) 0.0069(18)
C14 0.0203(14) 0.055(2) 0.0341(16) 0.0238(15) 0.0050(12) -0.0037(13)
C15A 0.030(3) 0.031(3) 0.026(3) 0.011(2) 0.010(2) 0.003(3)
C16A 0.022(3) 0.075(4) 0.065(4) 0.054(4) 0.012(3) 0.008(3)
C17A 0.028(3) 0.026(3) 0.039(3) 0.015(2) 0.013(2) 0.013(2)
C18A 0.038(3) 0.027(2) 0.037(2) 0.0137(18) 0.0133(19) 0.0069(18)
C19A 0.016(3) 0.020(2) 0.032(3) 0.0102(19) -0.002(2) -0.004(2)
C15B 0.030(3) 0.031(3) 0.026(3) 0.011(2) 0.010(2) 0.003(3)
C16B 0.022(3) 0.075(4) 0.065(4) 0.054(4) 0.012(3) 0.008(3)
C19B 0.016(3) 0.020(2) 0.032(3) 0.0102(19) -0.002(2) -0.004(2)
C20 0.0185(14) 0.0461(19) 0.0512(19) 0.0332(16) 0.0078(13) 0.0049(13)
C21A 0.0246(19) 0.0233(19) 0.0259(19) 0.0099(14) 0.0085(16) 0.0009(16)
C22A 0.0367(13) 0.029(2) 0.036(2) 0.019(2) 0.0146(14) 0.005(2)
C21B 0.0246(19) 0.0233(19) 0.0259(19) 0.0099(14) 0.0085(16) 0.0009(16)
C22B 0.0367(5) 0.0288(4) 0.0364(4) 0.0194(6) 0.0146(5) 0.0049(5)
C23 0.0257(19) 0.041(2) 0.092(4) -0.017(2) 0.024(2) -0.0029(16)
C24 0.056(3) 0.032(2) 0.122(4) 0.041(2) 0.046(3) 0.0097(18)
C25 0.066(3) 0.078(3) 0.057(3) 0.032(2) 0.037(2) 0.009(2)
C26 0.048(2) 0.0327(19) 0.070(3) -0.0045(18) 0.031(2) 0.0041(16)
C27 0.0301(19) 0.043(2) 0.084(3) 0.022(2) 0.0129(19) 0.0054(16)
C28 0.0211(18) 0.094(4) 0.054(2) 0.008(2) 0.0059(16) 0.004(2)
C29 0.0248(15) 0.0311(16) 0.0382(17) 0.0009(13) 0.0119(13) 0.0012(12)
C30 0.0330(18) 0.047(2) 0.048(2) 0.0270(17) 0.0017(15) -0.0019(15)
C31 0.042(2) 0.089(3) 0.0256(17) -0.0017(19) 0.0075(15) -0.016(2)
C32 0.036(2) 0.052(3) 0.093(4) -0.030(2) 0.024(2) -0.0054(19)
C33 0.0300(19) 0.038(2) 0.113(4) 0.031(2) 0.024(2) 0.0086(16)
C34 0.0209(15) 0.060(2) 0.0385(17) 0.0274(16) 0.0083(13) 0.0000(14)
B1 0.0192(15) 0.0336(17) 0.0307(16) 0.0126(14) 0.0077(12) 0.0002(13)
F1 0.0386(12) 0.0795(17) 0.0626(14) 0.0328(13) 0.0336(11) 0.0246(12)
F2 0.0449(13) 0.0718(16) 0.0460(12) 0.0052(11) 0.0186(10) 0.0251(12)
F3 0.0568(15) 0.0600(15) 0.0663(15) 0.0359(12) 0.0313(12) 0.0342(12)
F4 0.0239(11) 0.0564(14) 0.0829(17) 0.0227(13) 0.0061(11) -0.0034(10)
F5 0.0620(17) 0.0709(18) 0.0529(15) -0.0020(13) 0.0137(12) -0.0257(14)
F6 0.0466(14) 0.0417(13) 0.113(2) 0.0348(15) -0.0016(14) -0.0035(11)
F7 0.0504(14) 0.108(2) 0.0258(10) 0.0205(12) 0.0050(9) 0.0180(14)
F8 0.086(2) 0.091(2) 0.0449(13) 0.0453(14) 0.0208(13) 0.0031(16)
F9 0.129(3) 0.0665(17) 0.0232(11) 0.0013(11) 0.0129(13) 0.0273(17)
F10A 0.0584(19) 0.110(3) 0.067(2) 0.051(2) 0.0475(18) 0.050(2)
F11A 0.0306(13) 0.0477(19) 0.094(2) 0.0057(16) 0.0006(13) 0.0129(12)
F12A 0.0495(15) 0.0609(15) 0.082(2) 0.0526(16) 0.0326(14) 0.0268(12)
F10B 0.0584(19) 0.110(3) 0.067(2) 0.051(2) 0.0475(18) 0.050(2)
F11B 0.0306(13) 0.0477(19) 0.094(2) 0.0057(16) 0.0006(13) 0.0129(12)
F12B 0.0495(15) 0.0609(15) 0.082(2) 0.0526(16) 0.0326(14) 0.0268(12)
F13 0.098(2) 0.0397(13) 0.0548(14) 0.0237(11) 0.0196(14) 0.0021(13)
F14 0.149(3) 0.0602(18) 0.081(2) 0.0489(17) -0.048(2) -0.023(2)
F15 0.353(8) 0.085(2) 0.091(3) 0.058(2) 0.145(4) 0.065(4)
F16 0.0418(16) 0.071(2) 0.154(3) 0.025(2) -0.0392(19) -0.0065(14)
F17 0.0447(14) 0.0563(15) 0.0726(17) -0.0085(13) 0.0087(12) -0.0131(12)
F18 0.0393(16) 0.165(4) 0.111(3) -0.049(3) 0.0381(18) -0.023(2)
F19A 0.064(2) 0.120(4) 0.0304(15) -0.0123(18) 0.0052(14) -0.008(2)
F20A 0.186(6) 0.0367(15) 0.0336(17) 0.0079(13) 0.042(3) 0.020(3)
F21A 0.116(3) 0.0587(19) 0.0367(17) 0.0065(14) 0.046(2) -0.014(2)
F19B 0.064(2) 0.120(4) 0.0304(15) -0.0123(18) 0.0052(14) -0.008(2)
F20B 0.186(6) 0.0367(15) 0.0336(17) 0.0079(13) 0.042(3) 0.020(3)
F21B 0.116(3) 0.0587(19) 0.0367(17) 0.0065(14) 0.046(2) -0.014(2)
F22 0.0383(12) 0.0442(13) 0.0819(17) 0.0219(12) 0.0090(12) -0.0040(10)
F23 0.121(3) 0.0441(14) 0.0489(14) 0.0301(12) -0.0145(15) -0.0105(15)
F24 0.0661(16) 0.0307(11) 0.0836(18) 0.0143(11) 0.0329(14) 0.0085(11)
C35 0.0238(14) 0.0348(15) 0.0233(13) 0.0173(12) 0.0090(11) 0.0076(11)
C36 0.0255(15) 0.0374(16) 0.0235(13) 0.0146(12) 0.0087(11) 0.0096(12)
C37 0.0280(16) 0.0450(18) 0.0309(15) 0.0217(14) 0.0134(12) 0.0122(13)
C38 0.0211(15) 0.052(2) 0.0416(17) 0.0283(16) 0.0113(13) 0.0070(13)
C39 0.0253(15) 0.0390(17) 0.0372(16) 0.0222(14) 0.0077(12) 0.0015(13)
C40 0.0257(15) 0.0325(15) 0.0313(14) 0.0165(12) 0.0100(12) 0.0060(12)
C41 0.0318(18) 0.059(2) 0.0403(18) 0.0233(17) 0.0168(14) 0.0193(16)
C42 0.0272(17) 0.044(2) 0.064(2) 0.0234(18) 0.0097(16) -0.0016(14)
C43 0.0246(14) 0.0252(14) 0.0223(13) 0.0093(11) 0.0083(11) 0.0030(11)
C44 0.0256(14) 0.0292(14) 0.0240(13) 0.0103(11) 0.0084(11) 0.0013(11)
C45 0.0375(17) 0.0289(15) 0.0224(13) 0.0083(11) 0.0123(12) -0.0007(12)
C46 0.0389(17) 0.0279(15) 0.0312(15) 0.0109(12) 0.0207(13) 0.0060(12)
C47 0.0284(15) 0.0265(14) 0.0363(15) 0.0148(12) 0.0170(12) 0.0052(11)
C48 0.0248(14) 0.0290(14) 0.0260(13) 0.0116(11) 0.0096(11) 0.0039(11)
C49 0.056(2) 0.048(2) 0.0253(15) 0.0137(14) 0.0148(15) 0.0078(17)
C50 0.0354(18) 0.0357(17) 0.0447(18) 0.0191(14) 0.0224(15) 0.0133(14)
C51 0.0268(15) 0.0314(15) 0.0225(13) 0.0083(11) 0.0114(11) 0.0053(12)
C52 0.0413(18) 0.0325(16) 0.0246(14) 0.0118(12) 0.0133(13) 0.0035(13)
C53 0.070(3) 0.0334(17) 0.0296(16) 0.0098(14) 0.0243(17) 0.0018(17)
C54 0.062(3) 0.0349(19) 0.047(2) 0.0034(16) 0.0306(19) -0.0122(17)
C55 0.0341(18) 0.0403(19) 0.0436(19) -0.0015(15) 0.0171(15) -0.0030(15)
C56 0.0253(15) 0.0360(17) 0.0321(15) 0.0055(13) 0.0100(12) 0.0041(12)
C57 0.125(5) 0.042(2) 0.039(2) 0.0206(18) 0.020(3) -0.008(3)
C58 0.030(2) 0.053(3) 0.080(3) -0.006(2) 0.012(2) -0.0047(18)
C59 0.0217(13) 0.0318(15) 0.0223(13) 0.0115(11) 0.0073(10) 0.0082(11)
C60 0.0322(16) 0.0306(15) 0.0257(14) 0.0105(12) 0.0097(12) 0.0072(12)
C61 0.0400(18) 0.0373(17) 0.0216(13) 0.0109(12) 0.0098(12) 0.0070(14)
C62 0.0383(18) 0.0416(18) 0.0259(14) 0.0178(13) 0.0071(13) 0.0048(14)
C63 0.0282(15) 0.0338(16) 0.0296(15) 0.0144(13) 0.0044(12) 0.0052(12)
C64 0.0239(14) 0.0311(15) 0.0239(13) 0.0095(11) 0.0050(11) 0.0059(11)
C65 0.067(3) 0.043(2) 0.0273(16) 0.0122(15) 0.0195(17) 0.0043(18)
C66 0.0396(19) 0.0364(18) 0.0355(17) 0.0179(14) 0.0015(14) 0.0006(14)
B2 0.0218(15) 0.0291(16) 0.0197(13) 0.0102(12) 0.0061(11) 0.0069(12)
Cl1 0.143(3) 0.176(3) 0.125(2) 0.058(2) 0.0289(19) 0.001(2)
Cl2 0.143(3) 0.176(3) 0.125(2) 0.058(2) 0.0289(19) 0.001(2)
C67 0.143(3) 0.176(3) 0.125(2) 0.058(2) 0.0289(19) 0.001(2)

loop_
_atom_type_symbol
_atom_type_description
_atom_type_scat_dispersion_real
_atom_type_scat_dispersion_imag
_atom_type_scat_source
C C 0.0033 0.0016 'International Tables Vol C Tables 4.2.6.8 and 6.1.1.4'
H H 0.0000 0.0000 'International Tables Vol C Tables 4.2.6.8 and 6.1.1.4'
B B 0.0013 0.0007 'International Tables Vol C Tables 4.2.6.8 and 6.1.1.4'
N N 0.0061 0.0033 'International Tables Vol C Tables 4.2.6.8 and 6.1.1.4'
F F 0.0171 0.0103 'International Tables Vol C Tables 4.2.6.8 and 6.1.1.4'
O O 0.0106 0.0060 'International Tables Vol C Tables 4.2.6.8 and 6.1.1.4'
Ru Ru -1.2594 0.8363 'International Tables Vol C Tables 4.2.6.8 and 6.1.1.4'
Cl Cl 0.1484 0.1585 'International Tables Vol C Tables 4.2.6.8 and 6.1.1.4'

loop_
_geom_angle_atom_site_label_1
_geom_angle_atom_site_label_2
_geom_angle_atom_site_label_3
_geom_angle
C20 Ru1 C10B 95.6(7)
C20 Ru1 N7B 93.4(5)
C10B Ru1 N7B 77.2(6)
C20 Ru1 N3 91.07(13)
C10B Ru1 N3 173.0(7)
N7B Ru1 N3 100.2(4)
C20 Ru1 C10A 93.2(4)
N3 Ru1 C10A 92.1(3)
C20 Ru1 N1 93.33(13)
C10B Ru1 N1 97.0(7)
N7B Ru1 N1 171.4(4)
N3 Ru1 N1 84.88(10)
C10A Ru1 N1 172.8(4)
C20 Ru1 N7A 94.0(4)
N3 Ru1 N7A 173.7(4)
C10A Ru1 N7A 91.4(4)
N1 Ru1 N7A 91.1(3)
C20 Ru1 N5 176.60(12)
C10B Ru1 N5 87.6(7)
N7B Ru1 N5 88.5(4)
N3 Ru1 N5 85.83(10)
C10A Ru1 N5 88.3(4)
N1 Ru1 N5 85.02(10)
N7A Ru1 N5 89.0(4)
C3 N1 N2 106.5(2)
C3 N1 Ru1 134.0(2)
N2 N1 Ru1 119.43(18)
C1 N2 N1 109.5(3)
C1 N2 B1 130.3(3)
N1 N2 B1 120.1(2)
C6 N3 N4 106.5(3)
C6 N3 Ru1 134.5(2)
N4 N3 Ru1 118.81(18)
C4 N4 N3 109.0(3)
C4 N4 B1 130.0(3)
N3 N4 B1 120.9(2)
C9 N5 N6 106.5(3)
C9 N5 Ru1 134.3(2)
N6 N5 Ru1 119.13(18)
C7 N6 N5 109.3(3)
C7 N6 B1 131.5(3)
N5 N6 B1 119.2(2)
C15A N7A C19A 121.0(12)
C15A N7A Ru1 123.2(9)
C19A N7A Ru1 115.7(9)
C10A N8A C12A 119.4(7)
C10A N8A C13A 117.9(7)
C12A N8A C13A 122.5(6)
C11A N9A C10A 120.7(11)
C11A N9A C14 115.4(7)
C10A N9A C14 123.3(11)
C19B N7B C15B 127.2(14)
C19B N7B Ru1 121.7(13)
C15B N7B Ru1 110.8(8)
C10B N8B C13B 125.7(15)
C10B N8B C11B 112.5(15)
C13B N8B C11B 121.6(8)
C14 N9B C10B 121.9(14)
C14 N9B C12B 124.8(15)
C10B N9B C12B 113.2(16)
N2 C1 C2 108.7(3)
N2 C1 H1 125.7
C2 C1 H1 125.7
C1 C2 C3 104.8(3)
C1 C2 H2 127.6
C3 C2 H2 127.6
N1 C3 C2 110.5(3)
N1 C3 H3 124.7
C2 C3 H3 124.7
N4 C4 C5 109.1(3)
N4 C4 H4 125.4
C5 C4 H4 125.4
C4 C5 C6 105.0(3)
C4 C5 H5 127.5
C6 C5 H5 127.5
N3 C6 C5 110.3(3)
N3 C6 H6 124.9
C5 C6 H6 124.9
N6 C7 C8 108.8(3)
N6 C7 H7 125.6
C8 C7 H7 125.6
C9 C8 C7 104.8(3)
C9 C8 H8 127.6
C7 C8 H8 127.6
N5 C9 C8 110.7(3)
N5 C9 H9 124.6
C8 C9 H9 124.6
N8A C10A N9A 94.8(11)
N8A C10A Ru1 144.1(9)
N9A C10A Ru1 118.3(12)
N9A C11A C12A 97.0(7)
N9A C11A H11A 131.5
C12A C11A H11A 131.5
N8A C12A C11A 107.4(7)
N8A C12A H12A 126.3
C11A C12A H12A 126.3
N8B C10B N9B 98(2)
N8B C10B Ru1 135(2)
N9B C10B Ru1 125.9(15)
C12B C11B N8B 111.9(18)
C12B C11B H11B 124.0
N8B C11B H11B 124.0
C11B C12B N9B 104(2)
C11B C12B H12B 128.1
N9B C12B H12B 128.1
N8B C13B H13D 109.5
N8B C13B H13E 109.5
H13D C13B H13E 109.5
N8B C13B H13F 109.5
H13D C13B H13F 109.5
H13E C13B H13F 109.5
C16B C17B C19B 131.6(13)
C16B C17B H17B 114.2
C19B C17B H17B 114.2
C15B C18B C16B 114.0(10)
C15B C18B H18B 122.6
C16B C18B H18B 123.4
N9A C14 C15A 114.3(6)
C19B C14 H14A 105.4
N9B C14 H14A 111.6
N9A C14 H14A 108.7
C15A C14 H14A 108.7
C19B C14 H14B 115.6
N9B C14 H14B 110.0
N9A C14 H14B 108.7
C15A C14 H14B 108.7
H14A C14 H14B 107.6
N7A C15A C16A 123.8(14)
N7A C15A C14 117.5(10)
C16A C15A C14 118.7(13)
C17A C16A C15A 119.1(16)
C17A C16A H16A 120.4
C15A C16A H16A 120.4
C16A C17A C18A 115.0(10)
C16A C17A H17A 122.5
C18A C17A H17A 122.5
C17A C18A C19A 121.1(5)
C17A C18A H18A 119.5
C19A C18A H18A 119.5
N7A C19A C18A 119.5(8)
N7A C19A H19A 120.2
C18A C19A H19A 120.2
C18B C15B N7B 123.3(10)
C18B C15B H15B 118.4
N7B C15B H15B 118.4
C18B C16B C17B 121.8(13)
C18B C16B H16B 119.1
C17B C16B H16B 119.1
C14 C19B N7B 124.1(15)
C14 C19B C17B 131.7(12)
N7B C19B C17B 100.7(13)
C21A C20 Ru1 161.3(3)
C21B C20 Ru1 155.7(4)
C20 C21A C22A 120.6(4)
C20 C21A C29 124.0(4)
C22A C21A C29 114.9(4)
O1A C22A C21A 120.6(5)
O1A C22A C23 127.3(5)
C21A C22A C23 112.1(4)
C20 C21B C22B 111.4(5)
C20 C21B C23 138.3(5)
C22B C21B C23 109.4(5)
O1B C22B C21B 123.5(9)
O1B C22B C29 124.2(8)
C21B C22B C29 112.2(5)
C28 C23 C24 118.8(4)
C28 C23 C22A 104.6(5)
C24 C23 C22A 135.5(5)
C28 C23 C21B 141.1(5)
C24 C23 C21B 98.4(5)
C25 C24 C23 120.2(4)
C25 C24 H24 119.9
C23 C24 H24 119.9
C24 C25 C26 119.2(5)
C24 C25 H25 120.4
C26 C25 H25 120.4
C27 C26 C25 120.1(4)
C27 C26 H26 120.0
C25 C26 H26 120.0
C26 C27 C28 120.5(4)
C26 C27 H27 119.8
C28 C27 H27 119.8
C27 C28 C23 121.2(5)
C27 C28 H28 119.4
C23 C28 H28 119.4
C34 C29 C30 119.4(3)
C34 C29 C21A 110.0(3)
C30 C29 C21A 129.0(4)
C34 C29 C22B 134.0(4)
C30 C29 C22B 104.0(4)
C31 C30 C29 119.4(4)
C31 C30 H30 120.3
C29 C30 H30 120.3
C32 C31 C30 120.9(4)
C32 C31 H31 119.5
C30 C31 H31 119.5
C33 C32 C31 120.2(4)
C33 C32 H32 119.9
C31 C32 H32 119.9
C32 C33 C34 120.3(4)
C32 C33 H33 119.8
C34 C33 H33 119.8
C33 C34 C29 119.8(3)
C33 C34 H34 120.1
C29 C34 H34 120.1
N4 B1 N6 108.8(2)
N4 B1 N2 107.4(2)
N6 B1 N2 108.3(2)
N4 B1 H1A 110.7
N6 B1 H1A 110.7
N2 B1 H1A 110.7
C36 C35 C40 115.7(3)
C36 C35 B2 121.8(3)
C40 C35 B2 121.8(3)
C37 C36 C35 122.1(3)
C37 C36 H36 119.0
C35 C36 H36 119.0
C38 C37 C36 121.0(3)
C38 C37 C41 119.6(3)
C36 C37 C41 119.4(3)
C39 C38 C37 117.7(3)
C39 C38 H38 121.2
C37 C38 H38 121.2
C38 C39 C40 121.3(3)
C38 C39 C42 120.9(3)
C40 C39 C42 117.8(3)
C39 C40 C35 122.3(3)
C39 C40 H40 118.9
C35 C40 H40 118.9
F1 C41 F2 106.9(3)
F1 C41 F3 105.5(3)
F2 C41 F3 106.0(3)
F1 C41 C37 112.7(3)
F2 C41 C37 113.2(3)
F3 C41 C37 112.0(3)
F4 C42 F6 107.8(3)
F4 C42 F5 106.1(3)
F6 C42 F5 105.4(4)
F4 C42 C39 113.4(3)
F6 C42 C39 111.8(3)
F5 C42 C39 111.8(3)
C48 C43 C44 116.1(3)
C48 C43 B2 120.6(2)
C44 C43 B2 122.8(3)
C45 C44 C43 121.9(3)
C45 C44 H44 119.1
C43 C44 H44 119.1
C46 C45 C44 121.0(3)
C46 C45 C49 119.0(3)
C44 C45 C49 120.0(3)
C45 C46 C47 118.1(3)
C45 C46 H46 120.9
C47 C46 H46 120.9
C46 C47 C48 120.8(3)
C46 C47 C50 119.9(3)
C48 C47 C50 119.3(3)
C47 C48 C43 122.0(3)
C47 C48 H48 119.0
C43 C48 H48 119.0
F7 C49 F8 107.8(3)
F7 C49 F9 107.0(3)
F8 C49 F9 103.8(3)
F7 C49 C45 113.5(3)
F8 C49 C45 112.2(3)
F9 C49 C45 111.9(3)
F12B C50 F10B 100(3)
F11A C50 F10A 108.6(3)
F11A C50 F12A 106.8(3)
F10A C50 F12A 104.4(3)
F12B C50 F11B 93(3)
F10B C50 F11B 102(3)
F12B C50 C47 119(2)
F10B C50 C47 119(2)
F11A C50 C47 112.5(3)
F10A C50 C47 112.3(3)
F12A C50 C47 111.8(3)
F11B C50 C47 118.9(16)
C56 C51 C52 116.3(3)
C56 C51 B2 121.3(3)
C52 C51 B2 121.9(3)
C53 C52 C51 122.1(3)
C53 C52 H52 118.9
C51 C52 H52 118.9
C54 C53 C52 120.5(4)
C54 C53 C57 119.2(4)
C52 C53 C57 120.3(4)
C53 C54 C55 118.8(3)
C53 C54 H54 120.6
C55 C54 H54 120.6
C54 C55 C56 120.8(4)
C54 C55 C58 118.5(4)
C56 C55 C58 120.7(4)
C51 C56 C55 121.6(3)
C51 C56 H56 119.2
C55 C56 H56 119.2
F15 C57 F13 105.3(4)
F15 C57 F14 109.5(5)
F13 C57 F14 104.3(5)
F15 C57 C53 111.5(5)
F13 C57 C53 113.1(4)
F14 C57 C53 112.8(4)
F17 C58 F18 105.5(4)
F17 C58 F16 104.6(4)
F18 C58 F16 106.8(5)
F17 C58 C55 113.8(4)
F18 C58 C55 112.4(4)
F16 C58 C55 113.0(4)
C64 C59 C60 116.0(3)
C64 C59 B2 121.3(3)
C60 C59 B2 121.9(3)
C61 C60 C59 121.9(3)
C61 C60 H60 119.1
C59 C60 H60 119.1
C62 C61 C60 121.4(3)
C62 C61 C65 118.9(3)
C60 C61 C65 119.7(3)
C61 C62 C63 117.9(3)
C61 C62 H62 121.0
C63 C62 H62 121.0
C62 C63 C64 120.6(3)
C62 C63 C66 119.5(3)
C64 C63 C66 119.8(3)
C63 C64 C59 122.2(3)
C63 C64 H64 118.9
C59 C64 H64 118.9
F21A C65 F20A 105.6(4)
F21A C65 F19A 106.6(4)
F20A C65 F19A 102.2(5)
F19B C65 F20B 108.9(19)
F19B C65 F21B 116.8(17)
F20B C65 F21B 101.8(13)
F19B C65 C61 116.1(16)
F21A C65 C61 115.0(4)
F20A C65 C61 112.8(3)
F19A C65 C61 113.6(3)
F20B C65 C61 103.4(10)
F21B C65 C61 108.1(8)
F23 C66 F22 107.2(3)
F23 C66 F24 105.7(3)
F22 C66 F24 105.2(3)
F23 C66 C63 113.4(3)
F22 C66 C63 112.2(3)
F24 C66 C63 112.5(3)
C59 B2 C43 113.4(2)
C59 B2 C51 113.6(2)
C43 B2 C51 102.8(2)
C59 B2 C35 101.8(2)
C43 B2 C35 112.6(2)
C51 B2 C35 113.2(2)
Cl1 C67 Cl2 117.2(12)
Cl1 C67 H67A 108.0
Cl2 C67 H67A 108.0
Cl1 C67 H67B 108.0
Cl2 C67 H67B 108.0
H67A C67 H67B 107.2

loop_
_geom_bond_atom_site_label_1
_geom_bond_atom_site_label_2
_geom_bond_distance
Ru1 C20 1.794(3)
Ru1 C10B 1.95(3)
Ru1 N7B 2.094(16)
Ru1 N3 2.102(3)
Ru1 C10A 2.055(19)
Ru1 N1 2.119(3)
Ru1 N7A 2.164(14)
Ru1 N5 2.161(3)
O1A C22A 1.232(10)
O1B C22B 1.214(13)
N1 C3 1.336(4)
N1 N2 1.359(3)
N2 C1 1.338(4)
N2 B1 1.546(4)
N3 C6 1.339(4)
N3 N4 1.372(3)
N4 C4 1.350(4)
N4 B1 1.534(4)
N5 C9 1.339(4)
N5 N6 1.367(3)
N6 C7 1.343(4)
N6 B1 1.539(4)
N7A C15A 1.34(2)
N7A C19A 1.351(14)
N8A C10A 1.25(2)
N8A C12A 1.333(9)
N8A C13A 1.497(8)
N9A C11A 1.326(14)
N9A C10A 1.417(13)
N9A C14 1.547(8)
N7B C19B 1.375(19)
N7B C15B 1.530(18)
N8B C10B 1.38(2)
N8B C13B 1.433(12)
N8B C11B 1.470(13)
N9B C14 1.321(13)
N9B C10B 1.40(3)
N9B C12B 1.53(3)
C1 C2 1.378(5)
C1 H1 0.9300
C2 C3 1.381(4)
C2 H2 0.9300
C3 H3 0.9300
C4 C5 1.367(5)
C4 H4 0.9300
C5 C6 1.397(5)
C5 H5 0.9300
C6 H6 0.9300
C7 C8 1.382(5)
C7 H7 0.9300
C8 C9 1.382(5)
C8 H8 0.9300
C9 H9 0.9300
C11A C12A 1.399(12)
C11A H11A 0.9300
C12A H12A 0.9300
C13A H13A 0.9600
C13A H13B 0.9600
C13A H13C 0.9600
C11B C12B 1.18(3)
C11B H11B 0.9300
C12B H12B 0.9300
C13B H13D 0.9600
C13B H13E 0.9600
C13B H13F 0.9600
C17B C16B 1.329(17)
C17B C19B 1.56(2)
C17B H17B 0.9300
C18B C15B 1.335(13)
C18B C16B 1.369(12)
C18B H18B 0.8951
C14 C19B 1.299(18)
C14 C15A 1.601(11)
C14 H14A 0.9700
C14 H14B 0.9700
C15A C16A 1.28(3)
C16A C17A 1.52(2)
C16A H16A 0.9300
C17A C18A 1.378(8)
C17A H17A 0.9300
C18A C19A 1.400(8)
C18A H18A 0.9300
C19A H19A 0.9300
C15B H15B 0.9300
C16B H16B 0.9300
C20 C21A 1.399(6)
C20 C21B 1.402(7)
C21A C22A 1.472(7)
C21A C29 1.534(6)
C22A C23 1.561(7)
C21B C22B 1.459(10)
C21B C23 1.595(8)
C22B C29 1.564(8)
C23 C28 1.364(8)
C23 C24 1.385(8)
C24 C25 1.368(7)
C24 H24 0.9300
C25 C26 1.394(7)
C25 H25 0.9300
C26 C27 1.345(7)
C26 H26 0.9300
C27 C28 1.356(6)
C27 H27 0.9300
C28 H28 0.9300
C29 C34 1.384(5)
C29 C30 1.385(5)
C30 C31 1.373(6)
C30 H30 0.9300
C31 C32 1.362(8)
C31 H31 0.9300
C32 C33 1.357(7)
C32 H32 0.9300
C33 C34 1.379(6)
C33 H33 0.9300
C34 H34 0.9300
B1 H1A 0.9800
F1 C41 1.341(4)
F2 C41 1.346(5)
F3 C41 1.348(4)
F4 C42 1.319(4)
F5 C42 1.345(5)
F6 C42 1.327(5)
F7 C49 1.323(5)
F8 C49 1.329(5)
F9 C49 1.340(4)
F10A C50 1.336(4)
F11A C50 1.307(5)
F12A C50 1.344(4)
F10B C50 1.24(5)
F11B C50 1.40(5)
F12B C50 1.18(4)
F13 C57 1.328(5)
F14 C57 1.371(7)
F15 C57 1.311(6)
F16 C58 1.352(7)
F17 C58 1.326(5)
F18 C58 1.327(6)
F19A C65 1.335(6)
F20A C65 1.337(6)
F21A C65 1.318(5)
F19B C65 1.15(5)
F20B C65 1.35(3)
F21B C65 1.34(2)
F22 C66 1.332(4)
F23 C66 1.325(4)
F24 C66 1.335(5)
C35 C36 1.398(4)
C35 C40 1.399(4)
C35 B2 1.643(4)
C36 C37 1.398(4)
C36 H36 0.9300
C37 C38 1.389(5)
C37 C41 1.487(5)
C38 C39 1.379(5)
C38 H38 0.9300
C39 C40 1.392(4)
C39 C42 1.509(5)
C40 H40 0.9300
C43 C48 1.398(4)
C43 C44 1.404(4)
C43 B2 1.636(4)
C44 C45 1.391(4)
C44 H44 0.9300
C45 C46 1.382(5)
C45 C49 1.500(4)
C46 C47 1.389(4)
C46 H46 0.9300
C47 C48 1.392(4)
C47 C50 1.496(4)
C48 H48 0.9300
C51 C56 1.394(4)
C51 C52 1.397(4)
C51 B2 1.642(5)
C52 C53 1.392(5)
C52 H52 0.9300
C53 C54 1.373(6)
C53 C57 1.497(6)
C54 C55 1.382(6)
C54 H54 0.9300
C55 C56 1.395(5)
C55 C58 1.489(6)
C56 H56 0.9300
C59 C64 1.398(4)
C59 C60 1.398(4)
C59 B2 1.633(4)
C60 C61 1.390(4)
C60 H60 0.9300
C61 C62 1.381(5)
C61 C65 1.497(5)
C62 C63 1.390(4)
C62 H62 0.9300
C63 C64 1.395(4)
C63 C66 1.497(5)
C64 H64 0.9300
Cl1 C67 1.617(18)
Cl2 C67 1.655(17)
C67 H67A 0.9700
C67 H67B 0.9700

loop_
_geom_torsion_atom_site_label_1
_geom_torsion_atom_site_label_2
_geom_torsion_atom_site_label_3
_geom_torsion_atom_site_label_4
_geom_torsion
C20 Ru1 N1 C3 46.4(3)
C10B Ru1 N1 C3 -49.6(8)
N3 Ru1 N1 C3 137.2(3)
N7A Ru1 N1 C3 -47.7(4)
N5 Ru1 N1 C3 -136.5(3)
C20 Ru1 N1 N2 -136.8(2)
C10B Ru1 N1 N2 127.2(7)
N3 Ru1 N1 N2 -46.0(2)
N7A Ru1 N1 N2 129.1(4)
N5 Ru1 N1 N2 40.3(2)
C3 N1 N2 C1 -0.4(3)
Ru1 N1 N2 C1 -178.0(2)
C3 N1 N2 B1 -178.1(3)
Ru1 N1 N2 B1 4.3(3)
C20 Ru1 N3 C6 -39.8(3)
N7B Ru1 N3 C6 53.8(5)
C10A Ru1 N3 C6 53.4(5)
N1 Ru1 N3 C6 -133.1(3)
N5 Ru1 N3 C6 141.6(3)
C20 Ru1 N3 N4 135.7(2)
N7B Ru1 N3 N4 -130.7(5)
C10A Ru1 N3 N4 -131.1(5)
N1 Ru1 N3 N4 42.4(2)
N5 Ru1 N3 N4 -43.0(2)
C6 N3 N4 C4 0.3(3)
Ru1 N3 N4 C4 -176.30(18)
C6 N3 N4 B1 178.6(3)
Ru1 N3 N4 B1 2.0(3)
C10B Ru1 N5 C9 42.1(7)
N7B Ru1 N5 C9 -35.1(5)
N3 Ru1 N5 C9 -135.5(3)
C10A Ru1 N5 C9 -43.3(4)
N1 Ru1 N5 C9 139.3(3)
N7A Ru1 N5 C9 48.1(4)
C10B Ru1 N5 N6 -141.8(7)
N7B Ru1 N5 N6 141.0(4)
N3 Ru1 N5 N6 40.6(2)
C10A Ru1 N5 N6 132.9(4)
N1 Ru1 N5 N6 -44.6(2)
N7A Ru1 N5 N6 -135.7(4)
C9 N5 N6 C7 -0.1(3)
Ru1 N5 N6 C7 -177.3(2)
C9 N5 N6 B1 -179.6(3)
Ru1 N5 N6 B1 3.3(3)
C20 Ru1 N7A C15A 58.2(11)
C10B Ru1 N7A C15A -46(10)
N7B Ru1 N7A C15A -34.8(12)
C10A Ru1 N7A C15A -35.1(11)
N1 Ru1 N7A C15A 151.6(11)
N5 Ru1 N7A C15A -123.4(11)
C20 Ru1 N7A C19A -126.6(8)
C10B Ru1 N7A C19A 129(11)
N7B Ru1 N7A C19A 140.4(8)
C10A Ru1 N7A C19A 140.1(9)
N1 Ru1 N7A C19A -33.2(8)
N5 Ru1 N7A C19A 51.8(8)
C20 Ru1 N7B C19B -58.6(13)
C10B Ru1 N7B C19B 36.3(13)
N3 Ru1 N7B C19B -150.3(13)
C10A Ru1 N7B C19B -147(7)
N7A Ru1 N7B C19B 35.0(14)
N5 Ru1 N7B C19B 124.2(13)
C20 Ru1 N7B C15B 115.7(8)
C10B Ru1 N7B C15B -149.4(13)
N3 Ru1 N7B C15B 24.0(9)
C10A Ru1 N7B C15B 27(5)
N7A Ru1 N7B C15B -150.6(9)
N5 Ru1 N7B C15B -61.5(8)
N1 N2 C1 C2 0.4(4)
B1 N2 C1 C2 177.7(3)
N2 C1 C2 C3 -0.1(4)
N2 N1 C3 C2 0.4(3)
Ru1 N1 C3 C2 177.5(2)
C1 C2 C3 N1 -0.1(4)
N3 N4 C4 C5 -0.4(3)
B1 N4 C4 C5 -178.5(3)
N4 C4 C5 C6 0.3(3)
N4 N3 C6 C5 -0.1(3)
Ru1 N3 C6 C5 175.7(2)
C4 C5 C6 N3 -0.1(4)
N5 N6 C7 C8 0.3(4)
B1 N6 C7 C8 179.6(3)
N6 C7 C8 C9 -0.3(4)
N6 N5 C9 C8 -0.1(4)
Ru1 N5 C9 C8 176.4(2)
C7 C8 C9 N5 0.2(4)
C12A N8A C10A N9A 5.9(12)
C13A N8A C10A N9A -179.5(7)
C12A N8A C10A Ru1 164.4(10)
C13A N8A C10A Ru1 -20.9(18)
C11A N9A C10A N8A -1.0(13)
C14 N9A C10A N8A 170.2(8)
C11A N9A C10A Ru1 -167.0(8)
C14 N9A C10A Ru1 4.3(14)
C20 Ru1 C10A N8A 142.3(14)
C10B Ru1 C10A N8A -122.4(14)
N7B Ru1 C10A N8A -126(7)
N3 Ru1 C10A N8A 51.1(15)
N7A Ru1 C10A N8A -123.6(16)
N5 Ru1 C10A N8A -34.6(14)
C20 Ru1 C10A N9A -62.1(10)
C10B Ru1 C10A N9A 33.2(13)
N7B Ru1 C10A N9A 29(5)
N3 Ru1 C10A N9A -153.3(9)
N7A Ru1 C10A N9A 32.0(9)
N5 Ru1 C10A N9A 120.9(9)
C10A N9A C11A C12A -3.4(12)
C14 N9A C11A C12A -175.3(7)
C10A N8A C12A C11A -8.8(11)
C13A N8A C12A C11A 176.9(6)
N9A C11A C12A N8A 6.3(8)
C13B N8B C10B N9B 178.0(11)
C11B N8B C10B N9B 3.9(17)
C13B N8B C10B Ru1 -12(3)
C11B N8B C10B Ru1 173.9(15)
C14 N9B C10B N8B 178.4(13)
C12B N9B C10B N8B 0(2)
C14 N9B C10B Ru1 7(3)
C12B N9B C10B Ru1 -171.5(16)
C20 Ru1 C10B N8B -118(2)
N7B Ru1 C10B N8B 150(2)
C10A Ru1 C10B N8B 149(2)
N1 Ru1 C10B N8B -24(2)
N7A Ru1 C10B N8B -42(9)
N5 Ru1 C10B N8B 61(2)
C20 Ru1 C10B N9B 49.7(17)
N7B Ru1 C10B N9B -42.6(16)
C10A Ru1 C10B N9B -43.1(18)
N1 Ru1 C10B N9B 143.7(16)
N7A Ru1 C10B N9B 126(11)
N5 Ru1 C10B N9B -131.6(17)
C10B N8B C11B C12B -7(2)
C13B N8B C11B C12B 178.2(17)
N8B C11B C12B N9B 6(2)
C14 N9B C12B C11B 177.2(15)
C10B N9B C12B C11B -4(3)
C10B N9B C14 C19B 52.3(16)
C12B N9B C14 C19B -129(2)
C10B N9B C14 N9A 46.1(18)
C12B N9B C14 N9A -135.4(16)
C10B N9B C14 C15A -146(17)
C12B N9B C14 C15A 32(15)
C11A N9A C14 C19B 59(8)
C10A N9A C14 C19B -112(9)
C11A N9A C14 N9B 119.0(9)
C10A N9A C14 N9B -52.6(14)
C11A N9A C14 C15A 118.0(10)
C10A N9A C14 C15A -53.6(11)
C19A N7A C15A C16A 3(2)
Ru1 N7A C15A C16A 177.7(14)
C19A N7A C15A C14 -175.7(9)
Ru1 N7A C15A C14 -0.8(16)
C19B C14 C15A N7A 55.9(16)
N9B C14 C15A N7A 37(15)
N9A C14 C15A N7A 49.7(11)
C19B C14 C15A C16A -122.6(15)
N9B C14 C15A C16A -141(17)
N9A C14 C15A C16A -128.9(15)
N7A C15A C16A C17A 4(3)
C14 C15A C16A C17A -177.5(11)
C15A C16A C17A C18A -7(2)
C16A C17A C18A C19A 3.9(12)
C15A N7A C19A C18A -6.2(14)
Ru1 N7A C19A C18A 178.5(5)
C17A C18A C19A N7A 2.5(10)
C16B C18B C15B N7B 5.5(14)
C19B N7B C15B C18B -3(2)
Ru1 N7B C15B C18B -176.7(8)
C15B C18B C16B C17B 1.7(14)
C19B C17B C16B C18B -13.4(19)
N9B C14 C19B N7B -58.6(16)
N9A C14 C19B N7B 64(8)
C15A C14 C19B N7B -60(2)
N9B C14 C19B C17B 146.6(18)
N9A C14 C19B C17B -91(9)
C15A C14 C19B C17B 145.2(13)
C15B N7B C19B C14 -166.8(12)
Ru1 N7B C19B C14 7(2)
C15B N7B C19B C17B -6(2)
Ru1 N7B C19B C17B 167.7(9)
C16B C17B C19B C14 173.1(13)
C16B C17B C19B N7B 14(2)
C10B Ru1 C20 C21A 73.7(11)
N7B Ru1 C20 C21A 151.2(10)
N3 Ru1 C20 C21A -108.5(9)
C10A Ru1 C20 C21A 159.3(10)
N1 Ru1 C20 C21A -23.6(9)
N7A Ru1 C20 C21A 67.7(10)
C10B Ru1 C20 C21B -136.3(11)
N7B Ru1 C20 C21B -58.9(9)
N3 Ru1 C20 C21B 41.4(8)
C10A Ru1 C20 C21B -50.8(9)
N1 Ru1 C20 C21B 126.3(8)
N7A Ru1 C20 C21B -142.3(9)
C21B C20 C21A C22A -10.3(5)
Ru1 C20 C21A C22A 151.6(8)
C21B C20 C21A C29 178.0(7)
Ru1 C20 C21A C29 -20.2(12)
C20 C21A C22A O1A -165.4(7)
C29 C21A C22A O1A 7.1(9)
C20 C21A C22A C23 14.6(7)
C29 C21A C22A C23 -172.9(4)
C21A C20 C21B C22B 7.7(5)
Ru1 C20 C21B C22B -158.2(6)
C21A C20 C21B C23 175.5(11)
Ru1 C20 C21B C23 9.5(14)
C20 C21B C22B O1B 162.6(9)
C23 C21B C22B O1B -8.8(12)
C20 C21B C22B C29 -15.0(8)
C23 C21B C22B C29 173.7(5)
O1A C22A C23 C28 24.7(9)
C21A C22A C23 C28 -155.3(4)
O1A C22A C23 C24 -142.6(8)
C21A C22A C23 C24 37.4(8)
O1A C22A C23 C21B 178.3(10)
C21A C22A C23 C21B -1.7(4)
C20 C21B C23 C28 -122.4(9)
C22B C21B C23 C28 45.5(9)
C20 C21B C23 C24 40.9(8)
C22B C21B C23 C24 -151.2(5)
C20 C21B C23 C22A -165.7(10)
C22B C21B C23 C22A 2.2(5)
C28 C23 C24 C25 2.4(6)
C22A C23 C24 C25 168.4(5)
C21B C23 C24 C25 -165.7(4)
C23 C24 C25 C26 -1.7(7)
C24 C25 C26 C27 -0.4(7)
C25 C26 C27 C28 1.7(7)
C26 C27 C28 C23 -1.0(7)
C24 C23 C28 C27 -1.1(7)
C22A C23 C28 C27 -171.0(4)
C21B C23 C28 C27 159.9(6)
C20 C21A C29 C34 -52.7(5)
C22A C21A C29 C34 135.1(4)
C20 C21A C29 C30 112.3(5)
C22A C21A C29 C30 -59.9(6)
C20 C21A C29 C22B 169.6(8)
C22A C21A C29 C22B -2.6(5)
O1B C22B C29 C34 124.0(10)
C21B C22B C29 C34 -58.4(8)
O1B C22B C29 C30 -36.8(10)
C21B C22B C29 C30 140.7(5)
O1B C22B C29 C21A -174.4(13)
C21B C22B C29 C21A 3.1(4)
C34 C29 C30 C31 0.9(5)
C21A C29 C30 C31 -162.8(4)
C22B C29 C30 C31 165.2(4)
C29 C30 C31 C32 0.1(6)
C30 C31 C32 C33 -0.6(8)
C31 C32 C33 C34 0.1(7)
C32 C33 C34 C29 0.9(6)
C30 C29 C34 C33 -1.4(5)
C21A C29 C34 C33 165.2(4)
C22B C29 C34 C33 -160.0(5)
C4 N4 B1 N6 -124.2(3)
N3 N4 B1 N6 57.9(3)
C4 N4 B1 N2 118.6(3)
N3 N4 B1 N2 -59.3(3)
C7 N6 B1 N4 120.8(3)
N5 N6 B1 N4 -59.9(3)
C7 N6 B1 N2 -122.6(3)
N5 N6 B1 N2 56.7(3)
C1 N2 B1 N4 -122.0(3)
N1 N2 B1 N4 55.1(3)
C1 N2 B1 N6 120.6(3)
N1 N2 B1 N6 -62.3(3)
C40 C35 C36 C37 0.4(4)
B2 C35 C36 C37 -170.0(3)
C35 C36 C37 C38 -1.2(5)
C35 C36 C37 C41 -179.4(3)
C36 C37 C38 C39 0.8(5)
C41 C37 C38 C39 179.1(3)
C37 C38 C39 C40 0.3(5)
C37 C38 C39 C42 -179.3(3)
C38 C39 C40 C35 -1.1(5)
C42 C39 C40 C35 178.5(3)
C36 C35 C40 C39 0.7(4)
B2 C35 C40 C39 171.2(3)
C38 C37 C41 F1 32.7(4)
C36 C37 C41 F1 -149.0(3)
C38 C37 C41 F2 154.2(3)
C36 C37 C41 F2 -27.5(4)
C38 C37 C41 F3 -86.1(4)
C36 C37 C41 F3 92.2(4)
C38 C39 C42 F4 -2.5(5)
C40 C39 C42 F4 178.0(3)
C38 C39 C42 F6 -124.6(4)
C40 C39 C42 F6 55.8(4)
C38 C39 C42 F5 117.5(4)
C40 C39 C42 F5 -62.1(4)
C48 C43 C44 C45 1.1(4)
B2 C43 C44 C45 172.5(3)
C43 C44 C45 C46 -2.0(5)
C43 C44 C45 C49 -179.4(3)
C44 C45 C46 C47 0.6(5)
C49 C45 C46 C47 178.0(3)
C45 C46 C47 C48 1.7(5)
C45 C46 C47 C50 -178.3(3)
C46 C47 C48 C43 -2.7(5)
C50 C47 C48 C43 177.3(3)
C44 C43 C48 C47 1.2(4)
B2 C43 C48 C47 -170.4(3)
C46 C45 C49 F7 165.0(3)
C44 C45 C49 F7 -17.6(5)
C46 C45 C49 F8 -72.5(4)
C44 C45 C49 F8 104.9(4)
C46 C45 C49 F9 43.8(5)
C44 C45 C49 F9 -138.8(3)
C46 C47 C50 F12B -73(3)
C48 C47 C50 F12B 107(3)
C46 C47 C50 F10B 50(3)
C48 C47 C50 F10B -130(3)
C46 C47 C50 F11A 133.4(4)
C48 C47 C50 F11A -46.6(5)
C46 C47 C50 F10A 10.5(5)
C48 C47 C50 F10A -169.5(3)
C46 C47 C50 F12A -106.5(4)
C48 C47 C50 F12A 73.6(4)
C46 C47 C50 F11B 175(3)
C48 C47 C50 F11B -5(3)
C56 C51 C52 C53 -1.1(4)
B2 C51 C52 C53 -173.1(3)
C51 C52 C53 C54 1.0(5)
C51 C52 C53 C57 178.8(3)
C52 C53 C54 C55 0.2(5)
C57 C53 C54 C55 -177.7(4)
C53 C54 C55 C56 -1.2(5)
C53 C54 C55 C58 176.9(4)
C52 C51 C56 C55 0.1(4)
B2 C51 C56 C55 172.2(3)
C54 C55 C56 C51 1.0(5)
C58 C55 C56 C51 -177.0(3)
C54 C53 C57 F15 69.3(5)
C52 C53 C57 F15 -108.5(5)
C54 C53 C57 F13 -49.0(6)
C52 C53 C57 F13 133.1(4)
C54 C53 C57 F14 -167.1(4)
C52 C53 C57 F14 15.1(6)
C54 C55 C58 F17 50.0(6)
C56 C55 C58 F17 -131.9(4)
C54 C55 C58 F18 -69.8(5)
C56 C55 C58 F18 108.2(5)
C54 C55 C58 F16 169.2(4)
C56 C55 C58 F16 -12.8(6)
C64 C59 C60 C61 -0.6(4)
B2 C59 C60 C61 169.5(3)
C59 C60 C61 C62 -0.2(5)
C59 C60 C61 C65 179.0(3)
C60 C61 C62 C63 0.4(5)
C65 C61 C62 C63 -178.8(3)
C61 C62 C63 C64 0.3(5)
C61 C62 C63 C66 -175.8(3)
C62 C63 C64 C59 -1.2(5)
C66 C63 C64 C59 174.9(3)
C60 C59 C64 C63 1.4(4)
B2 C59 C64 C63 -168.8(3)
C62 C61 C65 F19B 177.8(17)
C60 C61 C65 F19B -1.4(18)
C62 C61 C65 F21A -33.4(6)
C60 C61 C65 F21A 147.4(4)
C62 C61 C65 F20A -154.6(5)
C60 C61 C65 F20A 26.2(6)
C62 C61 C65 F19A 89.8(5)
C60 C61 C65 F19A -89.4(5)
C62 C61 C65 F20B -63.1(11)
C60 C61 C65 F20B 117.7(11)
C62 C61 C65 F21B 44.3(11)
C60 C61 C65 F21B -134.9(11)
C62 C63 C66 F23 -26.1(5)
C64 C63 C66 F23 157.8(3)
C62 C63 C66 F22 95.5(4)
C64 C63 C66 F22 -80.6(4)
C62 C63 C66 F24 -146.0(3)
C64 C63 C66 F24 37.8(4)
C64 C59 B2 C43 -40.5(4)
C60 C59 B2 C43 149.9(3)
C64 C59 B2 C51 -157.4(3)
C60 C59 B2 C51 33.0(4)
C64 C59 B2 C35 80.6(3)
C60 C59 B2 C35 -89.0(3)
C48 C43 B2 C59 -44.0(4)
C44 C43 B2 C59 144.9(3)
C48 C43 B2 C51 79.0(3)
C44 C43 B2 C51 -92.0(3)
C48 C43 B2 C35 -158.9(3)
C44 C43 B2 C35 30.0(4)
C56 C51 B2 C59 40.1(4)
C52 C51 B2 C59 -148.3(3)
C56 C51 B2 C43 -82.8(3)
C52 C51 B2 C43 88.8(3)
C56 C51 B2 C35 155.5(3)
C52 C51 B2 C35 -32.9(4)
C36 C35 B2 C59 84.0(3)
C40 C35 B2 C59 -85.9(3)
C36 C35 B2 C43 -154.3(3)
C40 C35 B2 C43 35.9(4)
C36 C35 B2 C51 -38.3(4)
C40 C35 B2 C51 151.9(3)
